data_7711844
loop_
_publ_author_name
'Shao, Dong'
'Zhou, Yue'
'Yang, Xiaodong'
'Yue, Jing'
'Ming, Shujun'
'Wei, Xiao-Qin'
'Tian, Zhengfang'

_publ_section_title
;
 Supramolecular encapsulation of hexaaquacobalt(II) cations in a
 hydrogen-bonded framework for slow magnetic relaxation and high proton
 conduction.
;
_journal_name_full 'Dalton transactions (Cambridge, England : 2003)'
_journal_paper_doi 10.1039/d2dt03278c
_journal_year 2022
_chemical_formula_moiety 'Co H12 O6, C10 H4 O8'
_chemical_formula_sum 'C10 H16 Co O14'
_chemical_formula_weight 419.16
_space_group_crystal_system monoclinic
_space_group_IT_number 10
_space_group_name_Hall '-P 2y'
_space_group_name_H-M_alt 'P 1 2/m 1'
_atom_sites_solution_hydrogens mixed
_atom_sites_solution_primary iterative
_audit_creation_date 2022-09-17
_audit_creation_method
;
Olex2 1.5
(compiled 2022.04.07 svn.rca3783a0 for OlexSys, GUI svn.r6498)
;
_audit_update_record
;
2022-10-08 deposited with the CCDC.	2022-11-10 downloaded from the CCDC.
;
_cell_angle_alpha 90
_cell_angle_beta 115.401(2)
_cell_angle_gamma 90
_cell_formula_units_Z 1
_cell_length_a 6.4912(5)
_cell_length_b 9.9169(8)
_cell_length_c 6.5380(6)
_cell_measurement_reflns_used 4836
_cell_measurement_temperature 273.15
_cell_measurement_theta_max 27.51
_cell_measurement_theta_min 3.45
_cell_volume 380.18(6)
_computing_cell_refinement 'SAINT V8.40B (?, 2016)'
_computing_data_reduction 'SAINT V8.40B (?, 2016)'
_computing_molecular_graphics 'Olex2 1.5 (Dolomanov et al., 2009)'
_computing_publication_material 'Olex2 1.5 (Dolomanov et al., 2009)'
_computing_structure_refinement 'XL  (Sheldrick, 2008)'
_computing_structure_solution 'olex2.solve 1.5 (Bourhis et al., 2015)'
_diffrn_ambient_temperature 273.15
_diffrn_measured_fraction_theta_full 0.967
_diffrn_measured_fraction_theta_max 0.973
_diffrn_measurement_device_type 'Bruker APEX-II CCD'
_diffrn_measurement_method '\f and \w scans'
_diffrn_radiation_type MoK\a
_diffrn_radiation_wavelength 0.71073
_diffrn_reflns_av_R_equivalents 0.0339
_diffrn_reflns_av_unetI/netI 0.0186
_diffrn_reflns_Laue_measured_fraction_full 0.967
_diffrn_reflns_Laue_measured_fraction_max 0.973
_diffrn_reflns_limit_h_max 8
_diffrn_reflns_limit_h_min -8
_diffrn_reflns_limit_k_max 12
_diffrn_reflns_limit_k_min -12
_diffrn_reflns_limit_l_max 8
_diffrn_reflns_limit_l_min -8
_diffrn_reflns_number 6878
_diffrn_reflns_point_group_measured_fraction_full 0.967
_diffrn_reflns_point_group_measured_fraction_max 0.973
_diffrn_reflns_theta_full 25.242
_diffrn_reflns_theta_max 27.515
_diffrn_reflns_theta_min 2.054
_diffrn_source_current 1.4
_diffrn_source_power 0.07
_diffrn_source_voltage 50.0
_diffrn_standards_number 0
_exptl_absorpt_coefficient_mu 1.207
_exptl_absorpt_correction_T_max 0.7456
_exptl_absorpt_correction_T_min 0.6447
_exptl_absorpt_correction_type multi-scan
_exptl_absorpt_process_details
;
SADABS-2016/2 (Bruker,2016/2) was used for absorption correction.
wR2(int) was 0.1198 before and 0.0476 after correction.
The Ratio of minimum to maximum transmission is 0.8647.
The \l/2 correction factor is Not present.
;
_exptl_crystal_colour 'light yellow'
_exptl_crystal_density_diffrn 1.831
_exptl_crystal_description BLOCK
_exptl_crystal_F_000 215
_exptl_crystal_size_max 0.36
_exptl_crystal_size_mid 0.21
_exptl_crystal_size_min 0.11
_refine_diff_density_max 0.738
_refine_diff_density_min -0.292
_refine_diff_density_rms 0.067
_refine_ls_extinction_method none
_refine_ls_goodness_of_fit_ref 1.126
_refine_ls_hydrogen_treatment mixed
_refine_ls_matrix_type full
_refine_ls_number_parameters 71
_refine_ls_number_reflns 912
_refine_ls_number_restraints 1
_refine_ls_restrained_S_all 1.126
_refine_ls_R_factor_all 0.0331
_refine_ls_R_factor_gt 0.0319
_refine_ls_shift/su_max 0.000
_refine_ls_shift/su_mean 0.000
_refine_ls_structure_factor_coef Fsqd
_refine_ls_weighting_details 'w=1/[\s^2^(Fo^2^)+(0.0495P)^2^+0.2256P] where P=(Fo^2^+2Fc^2^)/3'
_refine_ls_weighting_scheme calc
_refine_ls_wR_factor_gt 0.0875
_refine_ls_wR_factor_ref 0.0881
_reflns_Friedel_coverage 0.000
_reflns_number_gt 883
_reflns_number_total 912
_reflns_threshold_expression 'I > 2\s(I)'
_cod_data_source_file d2dt03278c2.cif
_cod_data_source_block 300K
_cod_database_code 7711844
_shelx_shelxl_version_number 2017/1
_shelx_space_group_comment
;
The symmetry employed for this shelxl refinement is uniquely defined
by the following loop, which should always be used as a source of
symmetry information in preference to the above space-group names.
They are only intended as comments.
;
_olex2_refinement_description
;
1. Fixed Uiso
 At 1.2 times of:
  All C(H) groups
 At 1.5 times of:
  All O(H,H) groups
2. Restrained distances
 Co1-H2A \\sim Co1-H2B
 with sigma of 0.02
3. Others
 Fixed Sof: H1A(0.5) H1B(0.5) H2A(0.5) H2B(0.5) H3A(0.5) H3B(0.5)
4.a Free rotating group:
 O2(H2A,H2B)
4.b Rotating group:
 O1(H1A,H1B), O3(H3A,H3B)
4.c Aromatic/amide H refined with riding coordinates:
 C3(H3)
;
_olex2_submission_special_instructions 'No special instructions were received'

loop_
_space_group_symop_operation_xyz
'x, y, z'
'-x, y, -z'
'-x, -y, -z'
'x, -y, z'

loop_
_atom_site_label
_atom_site_type_symbol
_atom_site_fract_x
_atom_site_fract_y
_atom_site_fract_z
_atom_site_U_iso_or_equiv
_atom_site_adp_type
_atom_site_occupancy
_atom_site_site_symmetry_order
_atom_site_calc_flag
_atom_site_refinement_flags_posn
_atom_site_refinement_flags_adp
_atom_site_refinement_flags_occupancy
_atom_site_disorder_assembly
_atom_site_disorder_group
Co1 Co 0.000000 0.500000 0.500000 0.02075(19) Uani 1 4 d DS T P . .
O1 O -0.1245(5) 0.500000 0.7422(5) 0.0503(7) Uani 1 2 d S T P . .
H1A H -0.165571 0.580401 0.759748 0.075 Uiso 0.5 1 d R U P . .
H1B H -0.249591 0.454167 0.695253 0.075 Uiso 0.5 1 d R U P . .
O2 O 0.000000 0.2868(2) 0.500000 0.0400(6) Uani 1 2 d GS T P . .
H2A H 0.108119 0.239692 0.594853 0.060 Uiso 0.5 1 d DG U P . .
H2B H -0.118669 0.239189 0.468210 0.060 Uiso 0.5 1 d DG U P . .
O3 O 0.3248(3) 0.500000 0.7531(4) 0.0435(6) Uani 1 2 d S T P . .
H3A H 0.385113 0.421320 0.765054 0.065 Uiso 0.5 1 d R U P . .
H3B H 0.410773 0.551490 0.716804 0.065 Uiso 0.5 1 d R U P . .
O4 O 0.3856(2) 0.88008(15) 0.6995(3) 0.0379(4) Uani 1 1 d . . . . .
O5 O 0.6237(3) 0.71134(14) 0.8061(3) 0.0416(4) Uani 1 1 d . . . . .
C1 C 0.5890(3) 0.83297(19) 0.7928(3) 0.0248(4) Uani 1 1 d . . . . .
C2 C 0.7911(3) 0.92890(17) 0.8934(3) 0.0201(4) Uani 1 1 d . . . . .
C3 C 1.000000 0.8636(2) 1.000000 0.0217(5) Uani 1 2 d S T P . .
H3 H 1.000001 0.769779 0.999998 0.026 Uiso 1 2 calc R U P . .
H4 H 0.388(9) 1.000000 0.708(8) 0.064(13) Uiso 1 2 d S . P . .

loop_
_atom_site_aniso_label
_atom_site_aniso_U_11
_atom_site_aniso_U_22
_atom_site_aniso_U_33
_atom_site_aniso_U_23
_atom_site_aniso_U_13
_atom_site_aniso_U_12
Co1 0.0136(3) 0.0160(3) 0.0288(3) 0.000 0.00549(19) 0.000
O1 0.0693(17) 0.0316(12) 0.0732(18) 0.000 0.0526(15) 0.000
O2 0.0199(9) 0.0169(9) 0.0675(15) 0.000 0.0037(10) 0.000
O3 0.0187(9) 0.0247(10) 0.0651(15) 0.000 -0.0031(9) 0.000
O4 0.0144(6) 0.0246(7) 0.0623(10) -0.0034(6) 0.0045(6) -0.0029(5)
O5 0.0235(7) 0.0178(7) 0.0741(11) -0.0051(7) 0.0120(7) -0.0041(6)
C1 0.0176(8) 0.0196(8) 0.0343(9) -0.0030(7) 0.0083(7) -0.0035(6)
C2 0.0153(7) 0.0176(9) 0.0258(8) -0.0007(6) 0.0073(6) -0.0020(6)
C3 0.0182(11) 0.0130(10) 0.0310(12) 0.000 0.0078(9) 0.000

loop_
_atom_type_symbol
_atom_type_description
_atom_type_scat_dispersion_real
_atom_type_scat_dispersion_imag
_atom_type_scat_source
C C 0.0033 0.0016 'International Tables Vol C Tables 4.2.6.8 and 6.1.1.4'
H H 0.0000 0.0000 'International Tables Vol C Tables 4.2.6.8 and 6.1.1.4'
Co Co 0.3494 0.9721 'International Tables Vol C Tables 4.2.6.8 and 6.1.1.4'
O O 0.0106 0.0060 'International Tables Vol C Tables 4.2.6.8 and 6.1.1.4'

loop_
_geom_angle_atom_site_label_1
_geom_angle_atom_site_label_2
_geom_angle_atom_site_label_3
_geom_angle
_geom_angle_site_symmetry_1
_geom_angle_site_symmetry_3
_geom_angle_publ_flag
O1 Co1 O1 180.00(18) . 3_566 ?
O1 Co1 O2 90.0 3_566 3_566 ?
O1 Co1 O2 90.000(1) . . ?
O1 Co1 O2 90.0 3_566 . ?
O1 Co1 O2 90.0 . 3_566 ?
O2 Co1 O2 180.0 3_566 . ?
O3 Co1 O1 90.79(12) . 3_566 ?
O3 Co1 O1 89.21(12) 3_566 3_566 ?
O3 Co1 O1 89.21(12) . . ?
O3 Co1 O1 90.79(12) 3_566 . ?
O3 Co1 O2 90.0 . 3_566 ?
O3 Co1 O2 90.0 3_566 . ?
O3 Co1 O2 90.0 . . ?
O3 Co1 O2 90.0 3_566 3_566 ?
O3 Co1 O3 180.0 . 3_566 ?
Co1 O1 H1A 110.3(4) . 4_565 ?
Co1 O1 H1A 110.3 . . ?
Co1 O1 H1B 110.2 . . ?
Co1 O1 H1B 110.2(11) . 4_565 ?
H1A O1 H1A 134.8 . 4_565 ?
H1A O1 H1B 103.7 . . ?
H1A O1 H1B 42.7 . 4_565 ?
H1A O1 H1B 103.7 4_565 4_565 ?
H1B O1 H1A 42.7 . 4_565 ?
H1B O1 H1B 63.5 . 4_565 ?
Co1 O2 H2A 123.4 . . ?
Co1 O2 H2A 123.4(7) . 2_556 ?
Co1 O2 H2B 123.8 . . ?
Co1 O2 H2B 123.8(7) . 2_556 ?
H2A O2 H2A 113.2 . 2_556 ?
H2A O2 H2B 104.5 2_556 2_556 ?
H2A O2 H2B 30.4 . 2_556 ?
H2A O2 H2B 104.5 . . ?
H2B O2 H2A 30.4 . 2_556 ?
H2B O2 H2B 112.4 . 2_556 ?
Co1 O3 H3A 110.1(6) . 4_565 ?
Co1 O3 H3A 110.1 . . ?
Co1 O3 H3B 110.0(11) . 4_565 ?
Co1 O3 H3B 110.0 . . ?
H3A O3 H3A 129.9 . 4_565 ?
H3A O3 H3B 103.8 . . ?
H3A O3 H3B 103.8 4_565 4_565 ?
H3A O3 H3B 33.4 . 4_565 ?
H3B O3 H3A 33.4 . 4_565 ?
H3B O3 H3B 72.7 . 4_565 ?
C1 O4 H4 111(3) . . ?
O4 C1 C2 119.92(16) . . ?
O5 C1 O4 120.94(17) . . ?
O5 C1 C2 119.14(17) . . ?
C2 C2 C1 128.66(10) 4_575 . ?
C3 C2 C1 113.56(16) . . ?
C3 C2 C2 117.78(11) . 4_575 ?
C2 C3 C2 124.4(2) . 2_757 ?
C2 C3 H3 117.8 2_757 . ?
C2 C3 H3 117.8 . . ?

loop_
_geom_bond_atom_site_label_1
_geom_bond_atom_site_label_2
_geom_bond_distance
_geom_bond_site_symmetry_2
_geom_bond_publ_flag
Co1 O1 2.064(2) . ?
Co1 O1 2.064(2) 3_566 ?
Co1 O2 2.114(2) 3_566 ?
Co1 O2 2.114(2) . ?
Co1 O3 2.047(2) . ?
Co1 O3 2.047(2) 3_566 ?
O1 H1A 0.8637 . ?
O1 H1A 0.864(17) 4_565 ?
O1 H1B 0.86(4) 4_565 ?
O1 H1B 0.8638 . ?
O2 H2A 0.8499 . ?
O2 H2A 0.85(3) 2_556 ?
O2 H2B 0.85(3) 2_556 ?
O2 H2B 0.8500 . ?
O3 H3A 0.86(2) 4_565 ?
O3 H3A 0.8614 . ?
O3 H3B 0.86(5) 4_565 ?
O3 H3B 0.8616 . ?
O4 C1 1.282(2) . ?
O4 H4 1.190(3) . ?
O5 C1 1.223(2) . ?
C1 C2 1.523(2) . ?
C2 C2 1.410(3) 4_575 ?
C2 C3 1.390(2) . ?
C3 H3 0.9300 . ?

loop_
_geom_torsion_atom_site_label_1
_geom_torsion_atom_site_label_2
_geom_torsion_atom_site_label_3
_geom_torsion_atom_site_label_4
_geom_torsion
_geom_torsion_site_symmetry_1
_geom_torsion_site_symmetry_2
_geom_torsion_site_symmetry_3
_geom_torsion_site_symmetry_4
_geom_torsion_publ_flag
O4 C1 C2 C2 -2.7(2) . . . 4_575 ?
O4 C1 C2 C3 176.53(16) . . . . ?
O5 C1 C2 C2 178.60(14) . . . 4_575 ?
O5 C1 C2 C3 -2.2(3) . . . . ?
C1 C2 C3 C2 -179.30(16) . . . 2_757 ?
C2 C2 C3 C2 0.002(0) 4_575 . . 2_757 ?
